data_7204088
loop_
_publ_author_name
'Sugiura, Ken-ichi'
'Mikami, Shinji'
'Johnson, Mitchell T.'
'Raebiger, James W.'
'Miller, Joel S.'
'Iwasaki, Kentaro'
'Okada, Yuko'
'Hino, Shojun'
'Sakata, Yoshiteru'

_publ_section_title
;
 Ferrimagnetic ordering of one-dimensional N,N'-dicyanoquinone diimine
 (DCNQI) electron transfer salts with porphyrinatomanganese(II)
;
_journal_issue 9
_journal_name_full 'Journal of Materials Chemistry'
_journal_page_first 2152
_journal_paper_doi 10.1039/b100936m
_journal_volume 11
_journal_year 2001
_chemical_formula_moiety 'C10 H8 N4 O2 '
_chemical_formula_sum 'C10 H8 N4 O2'
_chemical_formula_weight 216.20
_space_group_IT_number 14
_symmetry_cell_setting monoclinic
_symmetry_Int_Tables_number 14
_symmetry_space_group_name_Hall '-P 2ybc'
_symmetry_space_group_name_H-M 'P 1 21/c 1'
_cell_angle_alpha 90
_cell_angle_beta 104.84(2)
_cell_angle_gamma 90
_cell_formula_units_Z 2
_cell_length_a 4.716(2)
_cell_length_b 16.583(2)
_cell_length_c 6.709(2)
_cell_measurement_reflns_used 25
_cell_measurement_temperature 223.7
_cell_measurement_theta_max 15.0
_cell_measurement_theta_min 13.9
_cell_volume 507.2(3)
_computing_cell_refinement 'MSC/AFC Diffractometer Control'
_computing_data_collection 'MSC/AFC Diffractometer Control'
_computing_data_reduction 'teXsan Ver. 1.10'
_computing_publication_material 'teXsan Ver. 1.10'
_computing_structure_refinement 'teXsan Ver. 1.10'
_computing_structure_solution SIR92
_diffrn_measured_fraction_theta_full 0.5086
_diffrn_measured_fraction_theta_max 0.5086
_diffrn_measurement_device_type 'Rigaku AFC7R'
_diffrn_measurement_method \w-2\q
_diffrn_radiation_type 'Mo K\a'
_diffrn_radiation_wavelength 0.7107
_diffrn_reflns_av_R_equivalents 0.020
_diffrn_reflns_limit_h_max 6
_diffrn_reflns_limit_h_min 0
_diffrn_reflns_limit_k_max 21
_diffrn_reflns_limit_k_min 0
_diffrn_reflns_limit_l_max 8
_diffrn_reflns_limit_l_min -8
_diffrn_reflns_number 1298
_diffrn_reflns_theta_full 27.52
_diffrn_reflns_theta_max 27.52
_diffrn_standards_decay_% 1.12
_diffrn_standards_interval_count 150
_diffrn_standards_number 3
_exptl_absorpt_coefficient_mu 0.104
_exptl_absorpt_correction_T_max 0.999
_exptl_absorpt_correction_T_min 0.960
_exptl_absorpt_correction_type psi-scan
_exptl_absorpt_process_details '(North, Phillips & Mathews, 1968)'
_exptl_crystal_colour orange
_exptl_crystal_density_diffrn 1.416
_exptl_crystal_density_method 'not measured'
_exptl_crystal_description prismatic
_exptl_crystal_size_max 0.750
_exptl_crystal_size_mid 0.250
_exptl_crystal_size_min 0.080
_refine_diff_density_max 0.37
_refine_diff_density_min -0.31
_refine_ls_extinction_method none
_refine_ls_goodness_of_fit_ref 1.272
_refine_ls_hydrogen_treatment noref
_refine_ls_number_parameters 74
_refine_ls_number_reflns 1165
_refine_ls_R_factor_gt 0.0529
_refine_ls_shift/su_max 0.2677
_refine_ls_structure_factor_coef F
_refine_ls_weighting_details 'w = 1/[\s^2^(Fo) + 0.00090|Fo|^2^]'
_refine_ls_weighting_scheme calc
_refine_ls_wR_factor_ref 0.0782
_reflns_number_gt 755
_reflns_number_total 386
_reflns_threshold_expression F^2^>2.0\s(F^2^)
_cod_data_source_file b100936m.txt
_cod_data_source_block 25OMe-DCNQI
_cod_original_cell_volume 507.2(2)
_cod_original_formula_sum 'C10 H8 N4 O2 '
_cod_database_code 7204088

loop_
_symmetry_equiv_pos_as_xyz
x,y,z
-x,1/2+y,1/2-z
-x,-y,-z
x,1/2-y,1/2+z

loop_
_atom_site_label
_atom_site_type_symbol
_atom_site_fract_x
_atom_site_fract_y
_atom_site_fract_z
_atom_site_U_iso_or_equiv
_atom_site_adp_type
_atom_site_occupancy
_atom_site_calc_flag
_atom_site_refinement_flags
_atom_site_disorder_assembly
_atom_site_disorder_group
O(1) O 0.9663(4) -0.16213(9) 0.5738(3) 0.0395(5) Uani 1.00 d . . .
N(1) N 1.2340(4) -0.1166(1) 0.3037(3) 0.0336(5) Uani 1.00 d . . .
N(2) N 1.5082(6) -0.0959(1) 0.0380(4) 0.0501(7) Uani 1.00 d . . .
C(1) C 1.1252(5) -0.0579(1) 0.3921(3) 0.0295(5) Uani 1.00 d . . .
C(2) C 0.9719(5) -0.0824(1) 0.5494(3) 0.0300(5) Uani 1.00 d . . .
C(3) C 0.8521(5) -0.0265(1) 0.6519(4) 0.0303(5) Uani 1.00 d . . .
C(4) C 1.3782(5) -0.1010(1) 0.1610(4) 0.0350(6) Uani 1.00 d . . .
C(5) C 0.8174(6) -0.1943(1) 0.7195(4) 0.0429(7) Uani 1.00 d . . .
H(1) H 0.9021 -0.1724 0.8523 0.0515 Uiso 1.00 calc . . .
H(2) H 0.6155 -0.1803 0.6775 0.0515 Uiso 1.00 calc . . .
H(3) H 0.8367 -0.2513 0.7246 0.0515 Uiso 1.00 calc . . .
H(4) H 0.7444 -0.0385 0.7528 0.0186 Uiso 1.00 calc . . .

loop_
_atom_site_aniso_label
_atom_site_aniso_U_11
_atom_site_aniso_U_22
_atom_site_aniso_U_33
_atom_site_aniso_U_12
_atom_site_aniso_U_13
_atom_site_aniso_U_23
O(1) 0.060(1) 0.0171(7) 0.046(1) 0.0016(7) 0.0229(9) 0.0027(6)
N(1) 0.039(1) 0.0210(9) 0.042(1) -0.0001(7) 0.0117(9) -0.0026(7)
N(2) 0.062(1) 0.039(1) 0.056(1) 0.003(1) 0.027(1) -0.001(1)
C(1) 0.034(1) 0.0207(10) 0.032(1) -0.0005(8) 0.0050(9) -0.0022(8)
C(2) 0.036(1) 0.0175(9) 0.035(1) -0.0011(8) 0.0059(9) 0.0009(8)
C(3) 0.035(1) 0.0223(10) 0.034(1) -0.0017(8) 0.0108(9) 0.0013(8)
C(4) 0.039(1) 0.022(1) 0.043(1) 0.0032(9) 0.011(1) -0.0039(9)
C(5) 0.062(2) 0.021(1) 0.051(2) -0.001(1) 0.024(1) 0.0046(10)

loop_
_atom_type_symbol
_atom_type_description
_atom_type_scat_dispersion_real
_atom_type_scat_dispersion_imag
_atom_type_scat_source
C C 0.003 0.002
;International Tables for Crystallography
(1992, Vol. C, Tables 4.2.6.8 and 6.1.1.1)
;
N N 0.006 0.003
;International Tables for Crystallography
(1992, Vol. C, Tables 4.2.6.8 and 6.1.1.1)
;
H H 0.000 0.000
;International Tables for Crystallography
(1992, Vol. C, Table 6.1.1.2)
;
O O 0.011 0.006
;International Tables for Crystallography
(1992, Vol. C, Tables 4.2.6.8 and 6.1.1.1)
;

loop_
_geom_angle_atom_site_label_1
_geom_angle_atom_site_label_2
_geom_angle_atom_site_label_3
_geom_angle
_geom_angle_site_symmetry_1
_geom_angle_site_symmetry_2
_geom_angle_site_symmetry_3
_geom_angle_publ_flag
C(2) O(1) C(5) 118.5(2) . 1_555 1_555 yes
C(1) N(1) C(4) 120.7(2) . 1_555 1_555 yes
N(1) C(1) C(2) 116.0(2) . 1_555 1_555 yes
N(1) C(1) C(3) 124.8(2) . 1_555 3_756 yes
C(2) C(1) C(3) 119.2(2) . 1_555 3_756 yes
O(1) C(2) C(1) 112.8(2) . 1_555 1_555 yes
O(1) C(2) C(3) 126.2(2) . 1_555 1_555 yes
C(1) C(2) C(3) 121.0(2) . 1_555 1_555 yes
C(1) C(3) C(2) 119.8(2) . 3_756 1_555 yes
C(1) C(3) H(4) 115.2 . 3_756 1_555 no
C(2) C(3) H(4) 125.0 . 1_555 1_555 no
N(1) C(4) N(2) 173.0(2) . 1_555 1_555 yes
O(1) C(5) H(1) 109.5 . 1_555 1_555 no
O(1) C(5) H(2) 109.5 . 1_555 1_555 no
O(1) C(5) H(3) 109.5 . 1_555 1_555 no
H(1) C(5) H(2) 109.5 . 1_555 1_555 no
H(1) C(5) H(3) 109.5 . 1_555 1_555 no
H(2) C(5) H(3) 109.5 . 1_555 1_555 no

loop_
_geom_bond_atom_site_label_1
_geom_bond_atom_site_label_2
_geom_bond_distance
_geom_bond_site_symmetry_1
_geom_bond_site_symmetry_2
_geom_bond_publ_flag
O(1) C(2) 1.333(3) . . yes
O(1) C(5) 1.444(3) . . yes
N(1) C(1) 1.311(3) . . yes
N(1) C(4) 1.334(3) . . yes
N(2) C(4) 1.150(3) . . yes
C(1) C(2) 1.481(3) . . yes
C(1) C(3) 1.440(3) . 3_756 yes
C(2) C(3) 1.361(3) . . yes
C(3) H(4) 0.965 . . no
C(5) H(1) 0.950 . . no
C(5) H(2) 0.950 . . no
C(5) H(3) 0.950 . . no

loop_
_geom_contact_atom_site_label_1
_geom_contact_atom_site_label_2
_geom_contact_distance
_geom_contact_site_symmetry_1
_geom_contact_site_symmetry_2
_geom_contact_publ_flag
O(1) C(5) 3.310(3) . 4_544 ?
O(1) C(4) 3.530(3) . 1_455 ?
O(1) N(1) 3.546(3) . 1_455 ?
N(1) N(2) 3.447(3) . 1_455 ?
N(1) C(2) 3.494(3) . 1_655 ?
N(1) C(3) 3.564(3) . 1_655 ?
N(2) N(2) 3.219(4) . 3_855 ?
N(2) C(5) 3.309(3) . 1_654 ?
N(2) C(1) 3.312(4) . 1_655 ?
N(2) C(2) 3.572(3) . 1_655 ?
N(2) C(3) 3.580(3) . 1_654 ?
N(2) C(2) 3.598(3) . 1_554 ?
C(1) C(3) 3.464(3) . 1_655 ?
C(1) C(4) 3.540(3) . 1_455 ?
C(2) C(4) 3.315(3) . 1_455 ?
C(3) C(3) 3.533(4) . 3_656 ?

loop_
_geom_torsion_atom_site_label_1
_geom_torsion_atom_site_label_2
_geom_torsion_atom_site_label_3
_geom_torsion_atom_site_label_4
_geom_torsion
_geom_torsion_site_symmetry_1
_geom_torsion_site_symmetry_2
_geom_torsion_site_symmetry_3
_geom_torsion_site_symmetry_4
_geom_torsion_publ_flag
O(1) C(2) C(1) N(1) -0.8(3) 1_555 1_555 1_555 1_555 yes
O(1) C(2) C(1) C(3) 179.8(2) 1_555 1_555 1_555 3_756 yes
O(1) C(2) C(3) C(1) -179.7(2) 1_555 1_555 1_555 3_756 yes
N(1) C(1) C(2) C(3) 179.6(2) 1_555 1_555 1_555 1_555 yes
N(1) C(1) C(3) C(2) -179.5(2) 1_555 1_555 3_756 3_756 yes
N(2) C(4) N(1) C(1) 175(2) 1_555 1_555 1_555 1_555 yes
C(1) C(2) O(1) C(5) -178.6(2) 1_555 1_555 1_555 1_555 yes
C(2) C(1) N(1) C(4) -179.5(2) 1_555 1_555 1_555 1_555 yes
C(3) C(2) O(1) C(5) 0.9(3) 1_555 1_555 1_555 1_555 yes
